data_4506692
loop_
_publ_author_name
'D\'eniz, Mariadel'
'Hern\'andez-Rodr\'iguez, Irene'
'Pas\'an, Jorge'
'Fabelo, Oscar'
'Ca\~nadillas-Delgado, Laura'
'Yuste, Consuelo'
'Julve, Miguel'
'Lloret, Francesc'
'Ruiz-P\'erez, Catalina'

_publ_section_title
;
 Pillaring Role of 4,4&#x2032;-Azobis(pyridine) in Substituted
 Malonate-Containing Manganese(II) Complexes: Syntheses, Crystal
 Structures, and Magnetic Properties
;
_journal_issue 9
_journal_name_full 'Crystal Growth &amp; Design'
_journal_page_first 4505
_journal_paper_doi 10.1021/cg300670a
_journal_volume 12
_journal_year 2012
_chemical_formula_sum 'C19 H16 Mn N4 O5'
_chemical_formula_weight 435.30
_chemical_name_systematic
;
 ?
;
_space_group_IT_number 62
_symmetry_cell_setting orthorhombic
_symmetry_space_group_name_Hall '-P 2ac 2n'
_symmetry_space_group_name_H-M 'P n m a'
_atom_sites_solution_hydrogens geom
_atom_sites_solution_primary direct
_atom_sites_solution_secondary difmap
_audit_creation_method SHELXL-97
_cell_angle_alpha 90.00
_cell_angle_beta 90.00
_cell_angle_gamma 90.00
_cell_formula_units_Z 4
_cell_length_a 37.055(2)
_cell_length_b 7.3447(6)
_cell_length_c 7.3447(5)
_cell_measurement_temperature 293(2)
_cell_volume 1998.9(2)
_computing_cell_refinement 'Dirax/lsq (Duisenberg & Schreurs, 1989-2000)'
_computing_data_collection 'Collect (Nonius BV, 1997-2000)'
_computing_data_reduction 'EvalCCD (Duisenberg & Schreurs 1990-2000)'
_computing_structure_refinement 'SHELXL-97 (Sheldrick, 1997)'
_computing_structure_solution 'SIR92, J. Appl. Cryst. 26, 343-350, (1993)'
_diffrn_ambient_temperature 293(2)
_diffrn_detector 'CCD plate'
_diffrn_detector_area_resol_mean 9
_diffrn_measured_fraction_theta_full 0.988
_diffrn_measured_fraction_theta_max 0.988
_diffrn_measurement_device '95mm CCD camera on \k-goniostat'
_diffrn_measurement_device_type KappaCCD
_diffrn_measurement_method 'CCD rotation images, thick slices'
_diffrn_radiation_monochromator 'horizonally mounted graphite crystal'
_diffrn_radiation_probe x-ray
_diffrn_radiation_source 'fine-focus sealed tube'
_diffrn_radiation_type MoK\a
_diffrn_radiation_wavelength 0.71073
_diffrn_reflns_av_R_equivalents 0.0580
_diffrn_reflns_av_sigmaI/netI 0.0438
_diffrn_reflns_limit_h_max 47
_diffrn_reflns_limit_h_min -47
_diffrn_reflns_limit_k_max 9
_diffrn_reflns_limit_k_min -9
_diffrn_reflns_limit_l_max 6
_diffrn_reflns_limit_l_min -9
_diffrn_reflns_number 17313
_diffrn_reflns_theta_full 27.50
_diffrn_reflns_theta_max 27.50
_diffrn_reflns_theta_min 3.54
_diffrn_source 'Enraf Nonius FR590'
_exptl_absorpt_coefficient_mu 0.698
_exptl_absorpt_correction_type none
_exptl_crystal_colour Orange
_exptl_crystal_density_diffrn 1.446
_exptl_crystal_density_method 'not measured'
_exptl_crystal_description Prism
_exptl_crystal_F_000 892
_exptl_crystal_size_max 0.20
_exptl_crystal_size_mid 0.10
_exptl_crystal_size_min 0.04
_refine_diff_density_max 1.196
_refine_diff_density_min -0.522
_refine_diff_density_rms 0.103
_refine_ls_extinction_method none
_refine_ls_goodness_of_fit_ref 1.125
_refine_ls_hydrogen_treatment mixed
_refine_ls_matrix_type full
_refine_ls_number_parameters 173
_refine_ls_number_reflns 2464
_refine_ls_number_restraints 9
_refine_ls_restrained_S_all 1.147
_refine_ls_R_factor_all 0.1068
_refine_ls_R_factor_gt 0.0797
_refine_ls_shift/su_max 0.001
_refine_ls_shift/su_mean 0.000
_refine_ls_structure_factor_coef Fsqd
_refine_ls_weighting_details 'calc w=1/[\s^2^(Fo^2^)+(0.0900P)^2^+8.5284P] where P=(Fo^2^+2Fc^2^)/3'
_refine_ls_weighting_scheme calc
_refine_ls_wR_factor_gt 0.2268
_refine_ls_wR_factor_ref 0.2418
_reflns_number_gt 1824
_reflns_number_total 2464
_reflns_threshold_expression >2sigma(I)
_cod_data_source_file cg300670a_si_004.cif
_cod_data_source_block new
_cod_depositor_comments
;
The following automatic conversions were performed:

'_symmetry_cell_setting' value 'Orthorhombic' changed to
'orthorhombic' according to
/home/saulius/struct/CIF-dictionaries/cif_core.dic dictionary named
'cif_core.dic' version 2.4.2 from 2011-04-26.

Automatic conversion script
Id: cif_fix_values 1891 2012-01-12 08:04:46Z andrius 
;
_cod_original_sg_symbol_H-M Pnma
_cod_database_code 4506692

loop_
_symmetry_equiv_pos_as_xyz
'x, y, z'
'-x+1/2, -y, z+1/2'
'x+1/2, -y+1/2, -z+1/2'
'-x, y+1/2, -z'
'-x, -y, -z'
'x-1/2, y, -z-1/2'
'-x-1/2, y-1/2, z-1/2'
'x, -y-1/2, z'

loop_
_atom_site_label
_atom_site_type_symbol
_atom_site_fract_x
_atom_site_fract_y
_atom_site_fract_z
_atom_site_U_iso_or_equiv
_atom_site_adp_type
_atom_site_occupancy
_atom_site_symmetry_multiplicity
_atom_site_calc_flag
_atom_site_refinement_flags
Mn1 Mn 0.77167(3) 0.2500 0.59923(14) 0.0308(4) Uani 1 2 d S
O1W O 0.72716(14) 0.2500 0.8077(7) 0.0396(12) Uani 1 2 d SD
O1 O 0.70116(10) -0.0286(5) 0.2338(5) 0.0409(9) Uani 1 1 d .
O2 O 0.74196(10) 0.0576(5) 0.4364(5) 0.0426(9) Uani 1 1 d .
N1 N 0.81841(18) 0.2500 0.3985(9) 0.0453(15) Uani 1 2 d S
C2 C 0.69047(18) 0.2500 0.3948(9) 0.0336(15) Uani 1 2 d S
H2 H 0.6877 0.2500 0.5275 0.040 Uiso 1 2 calc SR
C1 C 0.71283(13) 0.0799(7) 0.3490(6) 0.0324(10) Uani 1 1 d .
C7 C 0.5886(3) 0.2500 0.367(2) 0.104(5) Uani 1 2 d S
H7 H 0.5692 0.2500 0.4468 0.124 Uiso 1 2 calc SR
C11 C 0.8756(3) 0.2500 0.1542(14) 0.071(3) Uani 1 2 d SD
C8 C 0.6237(2) 0.2500 0.4355(17) 0.072(3) Uani 1 2 d S
H8 H 0.6275 0.2500 0.5606 0.087 Uiso 1 2 calc SR
C3 C 0.6526(2) 0.2500 0.3174(12) 0.0427(18) Uani 1 2 d S
C4 C 0.6458(3) 0.2500 0.1306(14) 0.067(3) Uani 1 2 d S
H4 H 0.6649 0.2500 0.0486 0.080 Uiso 1 2 calc SR
C10 C 0.8412(3) 0.2500 0.0967(13) 0.075(3) Uani 1 2 d S
H10 H 0.8360 0.2500 -0.0272 0.090 Uiso 1 2 calc SR
N2 N 0.9017(3) 0.2500 0.0038(15) 0.086(3) Uani 1 2 d SD
C9 C 0.8140(3) 0.2500 0.2212(12) 0.069(3) Uani 1 2 d S
H9 H 0.7904 0.2500 0.1773 0.083 Uiso 1 2 calc SR
C6 C 0.5824(3) 0.2500 0.190(3) 0.110(5) Uani 1 2 d S
H6 H 0.5588 0.2500 0.1477 0.132 Uiso 1 2 calc SR
C5 C 0.6105(3) 0.2500 0.067(2) 0.094(4) Uani 1 2 d S
H5 H 0.6059 0.2500 -0.0575 0.112 Uiso 1 2 calc SR
C13 C 0.8517(3) 0.2500 0.4552(15) 0.103(6) Uani 1 2 d S
H13 H 0.8561 0.2500 0.5799 0.124 Uiso 1 2 calc SR
C12 C 0.8808(3) 0.2500 0.3376(18) 0.137(8) Uani 1 2 d S
H12 H 0.9042 0.2500 0.3841 0.165 Uiso 1 2 calc SR
N3 N 0.9304(3) 0.2500 0.0605(16) 0.123(5) Uani 1 2 d SD
C14 C 0.9784(3) 0.2500 -0.3961(14) 0.148(8) Uani 1 2 d SGD
H14 H 0.9751 0.2872 -0.5160 0.178 Uiso 0.50 1 calc PR
C15 C 0.9514(3) 0.2791(11) -0.2681(18) 0.128(9) Uani 0.50 1 d PGD
H15 H 0.9300 0.3357 -0.3023 0.154 Uiso 0.50 1 calc PR
C16 C 0.9563(3) 0.2234(17) -0.0889(16) 0.116(8) Uani 0.50 1 d PGD
C18 C 0.9883(3) 0.139(2) -0.0378(13) 0.165(12) Uani 0.50 1 d PGD
H18 H 0.9916 0.1015 0.0821 0.198 Uiso 0.50 1 calc PR
C17 C 1.0153(3) 0.110(2) -0.1658(17) 0.115(8) Uani 0.50 1 d PGD
H17 H 1.0367 0.0530 -0.1316 0.138 Uiso 0.50 1 calc PR
N4 N 1.0104(3) 0.1653(14) -0.3449(16) 0.121(8) Uani 0.50 1 d PGD
H1WA H 0.7365(16) 0.1547(14) 0.867(7) 0.09(3) Uiso 1 1 d D

loop_
_atom_site_aniso_label
_atom_site_aniso_U_11
_atom_site_aniso_U_22
_atom_site_aniso_U_33
_atom_site_aniso_U_23
_atom_site_aniso_U_13
_atom_site_aniso_U_12
Mn1 0.0378(6) 0.0234(5) 0.0312(6) 0.000 -0.0001(5) 0.000
O1W 0.046(3) 0.034(3) 0.039(3) 0.000 0.002(2) 0.000
O1 0.0437(18) 0.0321(18) 0.0470(19) -0.0120(16) -0.0052(16) 0.0032(16)
O2 0.046(2) 0.0286(18) 0.054(2) -0.0107(16) -0.0135(17) 0.0051(16)
N1 0.044(3) 0.052(4) 0.040(3) 0.000 0.002(3) 0.000
C2 0.039(4) 0.029(3) 0.033(3) 0.000 0.005(3) 0.000
C1 0.038(2) 0.026(2) 0.033(2) 0.0022(19) 0.005(2) 0.001(2)
C7 0.039(6) 0.134(13) 0.138(13) 0.000 0.003(7) 0.000
C11 0.084(7) 0.068(7) 0.060(6) 0.000 0.033(6) 0.000
C8 0.044(5) 0.075(7) 0.098(8) 0.000 0.013(5) 0.000
C3 0.033(4) 0.032(4) 0.063(5) 0.000 0.001(4) 0.000
C4 0.053(5) 0.080(7) 0.068(6) 0.000 -0.016(5) 0.000
C10 0.073(7) 0.109(9) 0.042(5) 0.000 0.012(5) 0.000
N2 0.077(6) 0.069(6) 0.111(8) 0.000 -0.003(6) 0.000
C9 0.057(5) 0.112(9) 0.037(4) 0.000 0.007(4) 0.000
C6 0.044(6) 0.102(11) 0.184(17) 0.000 -0.032(9) 0.000
C5 0.078(8) 0.086(9) 0.118(11) 0.000 -0.056(8) 0.000
C13 0.045(5) 0.213(18) 0.053(6) 0.000 0.008(5) 0.000
C12 0.048(6) 0.29(3) 0.070(7) 0.000 0.010(6) 0.000
N3 0.084(8) 0.177(15) 0.107(9) 0.000 -0.012(7) 0.000
C14 0.123(14) 0.20(2) 0.118(13) 0.000 0.041(12) 0.000
C15 0.070(9) 0.17(3) 0.148(16) -0.06(2) 0.034(10) -0.022(18)
C16 0.079(10) 0.16(2) 0.108(12) -0.02(2) 0.042(9) -0.042(19)
C18 0.081(13) 0.19(3) 0.23(3) 0.05(2) 0.082(17) 0.032(16)
C17 0.072(11) 0.15(2) 0.122(15) -0.023(16) 0.030(11) -0.001(13)
N4 0.074(8) 0.18(2) 0.109(11) 0.012(12) 0.042(8) 0.019(10)

loop_
_atom_type_symbol
_atom_type_description
_atom_type_scat_dispersion_real
_atom_type_scat_dispersion_imag
_atom_type_scat_source
C C 0.0033 0.0016 'International Tables Vol C Tables 4.2.6.8 and 6.1.1.4'
H H 0.0000 0.0000 'International Tables Vol C Tables 4.2.6.8 and 6.1.1.4'
N N 0.0061 0.0033 'International Tables Vol C Tables 4.2.6.8 and 6.1.1.4'
O O 0.0106 0.0060 'International Tables Vol C Tables 4.2.6.8 and 6.1.1.4'
Mn Mn 0.3368 0.7283 'International Tables Vol C Tables 4.2.6.8 and 6.1.1.4'

loop_
_geom_angle_atom_site_label_1
_geom_angle_atom_site_label_2
_geom_angle_atom_site_label_3
_geom_angle
_geom_angle_site_symmetry_1
_geom_angle_site_symmetry_3
O1 Mn1 O1 98.1(2) 7_766 2_655
O1 Mn1 O2 171.68(14) 7_766 .
O1 Mn1 O2 89.92(14) 2_655 .
O1 Mn1 O2 89.92(14) 7_766 8_565
O1 Mn1 O2 171.68(14) 2_655 8_565
O2 Mn1 O2 81.98(19) . 8_565
O1 Mn1 O1W 91.75(13) 7_766 .
O1 Mn1 O1W 91.75(13) 2_655 .
O2 Mn1 O1W 90.18(15) . .
O2 Mn1 O1W 90.18(15) 8_565 .
O1 Mn1 N1 86.64(14) 7_766 .
O1 Mn1 N1 86.64(14) 2_655 .
O2 Mn1 N1 91.68(16) . .
O2 Mn1 N1 91.68(16) 8_565 .
O1W Mn1 N1 177.5(2) . .
C1 O1 Mn1 129.5(3) . 2_654
C1 O2 Mn1 129.2(3) . .
C13 N1 C9 115.8(8) . .
C13 N1 Mn1 121.0(6) . .
C9 N1 Mn1 123.2(6) . .
C3 C2 C1 114.7(4) . 8_565
C3 C2 C1 114.7(4) . .
C1 C2 C1 108.8(5) 8_565 .
O1 C1 O2 124.0(4) . .
O1 C1 C2 118.9(5) . .
O2 C1 C2 117.0(5) . .
C6 C7 C8 121.2(13) . .
C10 C11 C12 116.5(9) . .
C10 C11 N2 112.8(10) . .
C12 C11 N2 130.7(12) . .
C3 C8 C7 119.8(12) . .
C8 C3 C4 118.5(9) . .
C8 C3 C2 119.0(8) . .
C4 C3 C2 122.5(8) . .
C5 C4 C3 120.2(11) . .
C11 C10 C9 119.5(9) . .
N3 N2 C11 109.8(12) . .
N1 C9 C10 125.0(10) . .
C7 C6 C5 121.0(12) . .
C6 C5 C4 119.3(13) . .
N1 C13 C12 122.7(10) . .
C11 C12 C13 120.5(11) . .
N2 N3 C16 109.7(11) . .
C15 C14 N4 120.0 . .
C16 C15 C14 120.0 . .
C18 C16 C15 120.0 . .
C18 C16 N3 114.5(10) . .
C15 C16 N3 125.5(10) . .
C18 C16 C18 65.7(9) . 8_565
C15 C16 C18 97.7(4) . 8_565
N3 C16 C18 103.0(8) . 8_565
C17 C18 C16 120.0 . .
C18 C17 N4 120.0 . .
C17 N4 C14 120.0 . .

loop_
_geom_bond_atom_site_label_1
_geom_bond_atom_site_label_2
_geom_bond_distance
_geom_bond_site_symmetry_2
Mn1 O1 2.153(3) 7_766
Mn1 O1 2.153(3) 2_655
Mn1 O2 2.154(3) .
Mn1 O2 2.154(3) 8_565
Mn1 O1W 2.250(5) .
Mn1 N1 2.274(6) .
O1 C1 1.240(6) .
O1 Mn1 2.153(3) 2_654
O2 C1 1.266(6) .
N1 C13 1.303(12) .
N1 C9 1.313(10) .
C2 C3 1.514(10) .
C2 C1 1.536(6) 8_565
C2 C1 1.536(6) .
C7 C6 1.32(2) .
C7 C8 1.396(16) .
C11 C10 1.343(15) .
C11 C12 1.361(16) .
C11 N2 1.468(12) .
C8 C3 1.379(12) .
C3 C4 1.395(13) .
C4 C5 1.387(14) .
C10 C9 1.362(13) .
N2 N3 1.141(11) .
C6 C5 1.38(2) .
C13 C12 1.382(15) .
N3 C16 1.473(12) .
C14 C15 1.3900 .
C14 N4 1.3900 .
C15 C16 1.3900 .
C16 C18 1.3900 .
C16 C18 1.60(2) 8_565
C18 C17 1.3900 .
C17 N4 1.3900 .

loop_
_geom_hbond_atom_site_label_D
_geom_hbond_atom_site_label_H
_geom_hbond_atom_site_label_A
_geom_hbond_distance_DH
_geom_hbond_distance_HA
_geom_hbond_distance_DA
_geom_hbond_angle_DHA
_geom_hbond_site_symmetry_A
O1W H1WA O2 0.895(19) 1.82(2) 2.703(5) 167(6) 2_655
